data_4064237
loop_
_publ_author_name
'Saravanakumar, Rajendran'
'Ramkumar, Venkatachalam'
'Sankararaman, Sethuraman'

_publ_section_title
;
 Synthesis and Structure of 1,4-Diphenyl-3-methyl-1,2,3-triazol-5-ylidene
 Palladium Complexes and Application in Catalytic Hydroarylation of
 Alkynes
;
_journal_issue 6
_journal_name_full Organometallics
_journal_page_first 1689
_journal_paper_doi 10.1021/om1011984
_journal_volume 30
_journal_year 2011
_chemical_formula_moiety 'C34 H30 N6 O4 Pd2, C H2 Cl2 '
_chemical_formula_sum 'C35 H32 Cl2 N6 O4 Pd2'
_chemical_formula_weight 884.37
_chemical_name_systematic
;

 ?

;
_space_group_IT_number 14
_symmetry_cell_setting monoclinic
_symmetry_space_group_name_Hall '-P 2ybc'
_symmetry_space_group_name_H-M 'P 1 21/c 1'
_atom_sites_solution_hydrogens geom
_atom_sites_solution_primary direct
_atom_sites_solution_secondary difmap
_audit_creation_method SHELXL-97
_cell_angle_alpha 90.00
_cell_angle_beta 94.253(4)
_cell_angle_gamma 90.00
_cell_formula_units_Z 4
_cell_length_a 7.2681(6)
_cell_length_b 20.901(2)
_cell_length_c 23.876(3)
_cell_measurement_reflns_used 4994
_cell_measurement_temperature 293(2)
_cell_measurement_theta_max 24.01
_cell_measurement_theta_min 2.59
_cell_volume 3617.0(6)
_computing_cell_refinement 'APEXII/SAINT (Bruker, 2004)'
_computing_data_collection 'APEXII (Bruker, 2004)'
_computing_data_reduction 'SAINT/XPREP (Bruker, 2004)'
_computing_molecular_graphics 'ORTEP3 (Farrugia, 1997) '
_computing_publication_material 'SHELXL-97 (Sheldrick, 2008)'
_computing_structure_refinement 'SHELXL-97 (Sheldrick, 2008)'
_computing_structure_solution 'SHELXS-97 (Sheldrick, 2008)'
_diffrn_ambient_temperature 293(2)
_diffrn_measured_fraction_theta_full 0.993
_diffrn_measured_fraction_theta_max 0.979
_diffrn_measurement_device_type 'Bruker ApexII CCD area detector'
_diffrn_measurement_method 'phi and omega scans'
_diffrn_radiation_monochromator graphite
_diffrn_radiation_source 'fine-focus sealed tube'
_diffrn_radiation_type MoK\a
_diffrn_radiation_wavelength 0.71073
_diffrn_reflns_av_R_equivalents 0.0612
_diffrn_reflns_av_sigmaI/netI 0.0782
_diffrn_reflns_limit_h_max 9
_diffrn_reflns_limit_h_min -9
_diffrn_reflns_limit_k_max 27
_diffrn_reflns_limit_k_min -27
_diffrn_reflns_limit_l_max 31
_diffrn_reflns_limit_l_min -31
_diffrn_reflns_number 28604
_diffrn_reflns_theta_full 25.00
_diffrn_reflns_theta_max 28.39
_diffrn_reflns_theta_min 1.95
_exptl_absorpt_coefficient_mu 1.188
_exptl_absorpt_correction_T_max 0.8904
_exptl_absorpt_correction_T_min 0.7555
_exptl_absorpt_correction_type multi-scan
_exptl_absorpt_process_details 'SADABS (Bruker, 2004)'
_exptl_crystal_colour Yellow
_exptl_crystal_density_diffrn 1.624
_exptl_crystal_density_method 'not measured'
_exptl_crystal_description rectangular
_exptl_crystal_F_000 1768
_exptl_crystal_size_max 0.25
_exptl_crystal_size_mid 0.15
_exptl_crystal_size_min 0.10
_refine_diff_density_max 0.652
_refine_diff_density_min -0.798
_refine_diff_density_rms 0.091
_refine_ls_extinction_method none
_refine_ls_goodness_of_fit_ref 0.996
_refine_ls_hydrogen_treatment constr
_refine_ls_matrix_type full
_refine_ls_number_parameters 446
_refine_ls_number_reflns 8872
_refine_ls_number_restraints 0
_refine_ls_restrained_S_all 0.996
_refine_ls_R_factor_all 0.1052
_refine_ls_R_factor_gt 0.0494
_refine_ls_shift/su_max 0.008
_refine_ls_shift/su_mean 0.003
_refine_ls_structure_factor_coef Fsqd
_refine_ls_weighting_details 'calc w=1/[\s^2^(Fo^2^)+(0.0440P)^2^+2.7135P] where P=(Fo^2^+2Fc^2^)/3'
_refine_ls_weighting_scheme calc
_refine_ls_wR_factor_gt 0.1052
_refine_ls_wR_factor_ref 0.1274
_reflns_number_gt 5028
_reflns_number_total 8872
_reflns_threshold_expression >2sigma(I)
_cod_data_source_file om1011984_si_001.cif
_cod_data_source_block new
_cod_depositor_comments
;
The following automatic conversions were performed:

'_symmetry_cell_setting' value 'Monoclinic' changed to 'monoclinic'
according to /home/saulius/struct/CIF-dictionaries/cif_core.dic
dictionary named 'cif_core.dic' version 2.4.1 from
2010-06-29.

'_exptl_absorpt_correction_type' value 'Multi-scan'
changed to 'multi-scan' according to
/home/saulius/struct/CIF-dictionaries/cif_core.dic dictionary named
'cif_core.dic' version 2.4.1 from 2010-06-29.

Automatic conversion script
Id: cif_fix_values 1715 2011-07-08 13:25:40Z adriana 
;
_cod_original_cell_volume 3617.1(6)
_cod_original_sg_symbol_Hall '-P 2ybc '
_cod_original_sg_symbol_H-M P2(1)/c
_cod_database_code 4064237

loop_
_symmetry_equiv_pos_as_xyz
'x, y, z'
'-x, y+1/2, -z+1/2'
'-x, -y, -z'
'x, -y-1/2, z-1/2'

loop_
_atom_site_label
_atom_site_type_symbol
_atom_site_fract_x
_atom_site_fract_y
_atom_site_fract_z
_atom_site_U_iso_or_equiv
_atom_site_adp_type
_atom_site_occupancy
_atom_site_symmetry_multiplicity
_atom_site_calc_flag
_atom_site_refinement_flags
C1 C 0.6057(6) 0.2127(2) 0.45383(19) 0.0407(11) Uani 1 1 d .
C2 C 0.5773(6) 0.2373(3) 0.50640(19) 0.0450(11) Uani 1 1 d .
C3 C 0.5586(6) 0.3037(2) 0.5249(2) 0.0464(12) Uani 1 1 d .
C4 C 0.4332(7) 0.3434(3) 0.4958(2) 0.0608(14) Uani 1 1 d .
H4 H 0.3631 0.3281 0.4644 0.073 Uiso 1 1 calc R
C5 C 0.4118(9) 0.4059(3) 0.5132(3) 0.0795(19) Uani 1 1 d .
H5 H 0.3269 0.4324 0.4935 0.095 Uiso 1 1 calc R
C6 C 0.5146(9) 0.4292(3) 0.5591(3) 0.0814(19) Uani 1 1 d .
H6 H 0.4978 0.4710 0.5710 0.098 Uiso 1 1 calc R
C7 C 0.6414(9) 0.3908(3) 0.5872(3) 0.0793(19) Uani 1 1 d .
H7 H 0.7126 0.4068 0.6180 0.095 Uiso 1 1 calc R
C8 C 0.6657(7) 0.3287(3) 0.5708(2) 0.0620(15) Uani 1 1 d .
H8 H 0.7537 0.3032 0.5902 0.074 Uiso 1 1 calc R
C9 C 0.6206(6) 0.1064(3) 0.4172(2) 0.0488(12) Uani 1 1 d .
C10 C 0.6148(7) 0.0406(3) 0.4200(3) 0.0654(15) Uani 1 1 d .
H10 H 0.5933 0.0196 0.4532 0.078 Uiso 1 1 calc R
C11 C 0.6423(8) 0.0074(3) 0.3716(3) 0.0744(18) Uani 1 1 d .
H11 H 0.6410 -0.0371 0.3721 0.089 Uiso 1 1 calc R
C12 C 0.6716(7) 0.0387(3) 0.3224(3) 0.0684(16) Uani 1 1 d .
H12 H 0.6878 0.0154 0.2899 0.082 Uiso 1 1 calc R
C13 C 0.6772(7) 0.1056(3) 0.3211(2) 0.0586(14) Uani 1 1 d .
H13 H 0.6995 0.1264 0.2879 0.070 Uiso 1 1 calc R
C14 C 0.6497(6) 0.1413(3) 0.3690(2) 0.0494(13) Uani 1 1 d .
C15 C 0.5277(8) 0.1846(3) 0.6004(2) 0.0692(17) Uani 1 1 d .
H15A H 0.4744 0.1443 0.6098 0.104 Uiso 1 1 calc R
H15B H 0.4455 0.2187 0.6087 0.104 Uiso 1 1 calc R
H15C H 0.6435 0.1902 0.6219 0.104 Uiso 1 1 calc R
C16 C 1.1269(6) 0.1517(2) 0.37666(18) 0.0396(11) Uani 1 1 d .
C17 C 1.1528(6) 0.1114(2) 0.3318(2) 0.0469(12) Uani 1 1 d .
C18 C 1.1770(7) 0.1268(3) 0.2722(2) 0.0512(13) Uani 1 1 d .
C19 C 1.2973(7) 0.1756(3) 0.2611(2) 0.0570(14) Uani 1 1 d .
H19 H 1.3562 0.1986 0.2906 0.068 Uiso 1 1 calc R
C20 C 1.3300(8) 0.1904(3) 0.2066(3) 0.0760(18) Uani 1 1 d .
H20 H 1.4103 0.2236 0.1996 0.091 Uiso 1 1 calc R
C21 C 1.2464(10) 0.1570(4) 0.1624(3) 0.091(2) Uani 1 1 d .
H21 H 1.2711 0.1666 0.1257 0.109 Uiso 1 1 calc R
C22 C 1.1246(10) 0.1087(4) 0.1734(3) 0.094(2) Uani 1 1 d .
H22 H 1.0666 0.0858 0.1437 0.113 Uiso 1 1 calc R
C23 C 1.0869(8) 0.0935(3) 0.2279(2) 0.0764(18) Uani 1 1 d .
H23 H 1.0025 0.0615 0.2347 0.092 Uiso 1 1 calc R
C24 C 1.0961(6) 0.1353(3) 0.47474(19) 0.0476(12) Uani 1 1 d .
C25 C 1.0844(7) 0.0980(3) 0.5229(2) 0.0637(16) Uani 1 1 d .
H25 H 1.0923 0.0536 0.5219 0.076 Uiso 1 1 calc R
C26 C 1.0607(8) 0.1306(4) 0.5718(2) 0.077(2) Uani 1 1 d .
H26 H 1.0522 0.1077 0.6049 0.092 Uiso 1 1 calc R
C27 C 1.0492(7) 0.1962(3) 0.5730(2) 0.0660(17) Uani 1 1 d .
H27 H 1.0336 0.2170 0.6067 0.079 Uiso 1 1 calc R
C28 C 1.0606(7) 0.2316(3) 0.5239(2) 0.0553(13) Uani 1 1 d .
H28 H 1.0533 0.2760 0.5251 0.066 Uiso 1 1 calc R
C29 C 1.0830(6) 0.2008(3) 0.47293(18) 0.0440(11) Uani 1 1 d .
C30 C 1.1834(9) -0.0108(3) 0.3239(3) 0.0824(19) Uani 1 1 d .
H30A H 1.2390 -0.0411 0.3502 0.124 Uiso 1 1 calc R
H30B H 1.2627 -0.0043 0.2940 0.124 Uiso 1 1 calc R
H30C H 1.0663 -0.0268 0.3088 0.124 Uiso 1 1 calc R
C31 C 0.8924(8) 0.2720(3) 0.2833(2) 0.0527(13) Uani 1 1 d .
C32 C 0.9024(9) 0.2938(4) 0.2226(2) 0.100(2) Uani 1 1 d .
H32A H 0.9078 0.2570 0.1987 0.149 Uiso 1 1 calc R
H32B H 1.0108 0.3194 0.2196 0.149 Uiso 1 1 calc R
H32C H 0.7948 0.3186 0.2113 0.149 Uiso 1 1 calc R
C33 C 0.8594(8) 0.3594(2) 0.4153(2) 0.0505(13) Uani 1 1 d .
C34 C 0.8557(9) 0.4294(3) 0.4307(3) 0.093(2) Uani 1 1 d .
H34A H 0.7896 0.4529 0.4011 0.140 Uiso 1 1 calc R
H34B H 0.9797 0.4453 0.4359 0.140 Uiso 1 1 calc R
H34C H 0.7954 0.4346 0.4648 0.140 Uiso 1 1 calc R
N1 N 0.5574(5) 0.1855(2) 0.54059(16) 0.0482(10) Uani 1 1 d .
N2 N 0.5695(6) 0.1301(2) 0.51498(18) 0.0549(11) Uani 1 1 d .
N3 N 0.5961(5) 0.1479(2) 0.46328(16) 0.0450(10) Uani 1 1 d .
N4 N 1.1561(5) 0.0506(2) 0.3528(2) 0.0566(11) Uani 1 1 d .
N5 N 1.1379(6) 0.0484(2) 0.4077(2) 0.0604(12) Uani 1 1 d .
N6 N 1.1206(5) 0.1095(2) 0.42068(17) 0.0484(10) Uani 1 1 d .
O1 O 0.7402(5) 0.25145(18) 0.29613(14) 0.0611(10) Uani 1 1 d .
O2 O 1.0386(5) 0.27710(16) 0.31423(13) 0.0509(9) Uani 1 1 d .
O3 O 0.7134(5) 0.33469(17) 0.39437(14) 0.0544(9) Uani 1 1 d .
O4 O 1.0122(5) 0.33146(16) 0.42600(14) 0.0548(9) Uani 1 1 d .
Cl3 Cl 0.2837(6) 0.05169(15) 0.82896(11) 0.2056(17) Uani 1 1 d .
Cl2 Cl 0.4092(4) 0.12497(12) 0.73752(10) 0.1569(11) Uani 1 1 d .
Pd1 Pd 0.67529(5) 0.23535(2) 0.378733(15) 0.04485(12) Uani 1 1 d .
Pd2 Pd 1.06986(5) 0.239987(19) 0.397142(14) 0.04141(11) Uani 1 1 d .
C37 C 0.3711(10) 0.1242(3) 0.8084(3) 0.101(2) Uani 1 1 d .
H37A H 0.4863 0.1327 0.8303 0.121 Uiso 1 1 calc R
H37B H 0.2850 0.1580 0.8161 0.121 Uiso 1 1 calc R

loop_
_atom_site_aniso_label
_atom_site_aniso_U_11
_atom_site_aniso_U_22
_atom_site_aniso_U_33
_atom_site_aniso_U_23
_atom_site_aniso_U_13
_atom_site_aniso_U_12
C1 0.030(2) 0.041(3) 0.050(3) -0.001(2) -0.0022(19) -0.003(2)
C2 0.036(2) 0.054(3) 0.045(3) -0.001(2) 0.003(2) -0.002(2)
C3 0.039(3) 0.050(3) 0.051(3) -0.003(2) 0.008(2) 0.000(2)
C4 0.055(3) 0.065(4) 0.063(3) 0.006(3) 0.007(3) 0.006(3)
C5 0.082(5) 0.061(4) 0.097(5) 0.008(4) 0.015(4) 0.020(4)
C6 0.079(5) 0.063(5) 0.105(5) -0.022(4) 0.026(4) 0.004(4)
C7 0.067(4) 0.084(5) 0.087(5) -0.034(4) 0.005(3) 0.008(4)
C8 0.049(3) 0.070(4) 0.066(4) -0.008(3) 0.003(3) 0.012(3)
C9 0.032(3) 0.047(3) 0.068(3) -0.004(3) 0.005(2) 0.000(2)
C10 0.061(4) 0.050(4) 0.086(4) 0.008(3) 0.014(3) -0.007(3)
C11 0.074(4) 0.047(4) 0.104(5) -0.019(4) 0.013(4) -0.002(3)
C12 0.056(3) 0.062(4) 0.088(4) -0.027(3) 0.009(3) -0.003(3)
C13 0.042(3) 0.072(4) 0.061(3) -0.012(3) 0.003(2) -0.008(3)
C14 0.037(3) 0.047(3) 0.064(3) -0.010(3) 0.001(2) 0.001(2)
C15 0.076(4) 0.085(5) 0.047(3) 0.008(3) 0.007(3) -0.003(3)
C16 0.031(2) 0.044(3) 0.045(3) 0.008(2) 0.0062(19) 0.005(2)
C17 0.038(3) 0.041(3) 0.062(3) -0.002(2) 0.006(2) -0.001(2)
C18 0.044(3) 0.056(4) 0.055(3) -0.009(3) 0.008(2) 0.010(3)
C19 0.059(3) 0.060(4) 0.053(3) 0.001(3) 0.010(3) 0.004(3)
C20 0.072(4) 0.090(5) 0.068(4) 0.009(4) 0.019(3) 0.003(4)
C21 0.101(6) 0.119(7) 0.055(4) -0.004(4) 0.022(4) 0.021(5)
C22 0.083(5) 0.135(7) 0.062(4) -0.041(4) 0.000(4) -0.001(5)
C23 0.063(4) 0.099(5) 0.067(4) -0.019(4) 0.006(3) -0.008(3)
C24 0.039(3) 0.059(4) 0.045(3) 0.016(2) 0.004(2) 0.004(2)
C25 0.055(3) 0.070(4) 0.065(4) 0.032(3) 0.004(3) 0.003(3)
C26 0.065(4) 0.115(6) 0.051(4) 0.038(4) 0.009(3) -0.008(4)
C27 0.056(3) 0.102(5) 0.041(3) 0.011(3) 0.008(2) 0.001(3)
C28 0.053(3) 0.071(4) 0.042(3) 0.003(3) 0.002(2) 0.001(3)
C29 0.037(3) 0.054(3) 0.041(3) 0.009(2) 0.000(2) 0.004(2)
C30 0.084(4) 0.049(4) 0.115(5) -0.014(4) 0.014(4) 0.000(3)
C31 0.068(4) 0.053(4) 0.037(3) 0.007(2) 0.007(3) 0.010(3)
C32 0.091(5) 0.163(8) 0.046(3) 0.031(4) 0.008(3) 0.014(5)
C33 0.064(4) 0.036(3) 0.054(3) 0.008(2) 0.018(3) 0.004(3)
C34 0.088(5) 0.047(4) 0.146(6) -0.018(4) 0.017(4) 0.008(3)
N1 0.041(2) 0.058(3) 0.046(2) 0.005(2) 0.0065(18) -0.001(2)
N2 0.053(3) 0.056(3) 0.056(3) 0.012(2) 0.006(2) 0.002(2)
N3 0.036(2) 0.044(3) 0.056(3) 0.002(2) 0.0052(18) -0.0026(18)
N4 0.046(2) 0.046(3) 0.079(3) -0.006(2) 0.011(2) 0.001(2)
N5 0.051(3) 0.050(3) 0.081(3) 0.012(2) 0.014(2) 0.003(2)
N6 0.041(2) 0.044(3) 0.061(3) 0.011(2) 0.0077(19) 0.0039(19)
O1 0.065(2) 0.074(3) 0.043(2) 0.0096(17) 0.0029(17) -0.004(2)
O2 0.061(2) 0.052(2) 0.0411(18) 0.0125(15) 0.0071(16) 0.0048(17)
O3 0.052(2) 0.044(2) 0.067(2) 0.0058(17) 0.0055(17) 0.0054(18)
O4 0.061(2) 0.046(2) 0.057(2) -0.0072(17) -0.0013(17) 0.0039(18)
Cl3 0.372(5) 0.125(2) 0.123(2) 0.0047(18) 0.043(3) -0.053(3)
Cl2 0.242(3) 0.1041(19) 0.1320(19) -0.0304(15) 0.065(2) -0.0444(19)
Pd1 0.0445(2) 0.0462(2) 0.0439(2) 0.00125(17) 0.00372(16) -0.00059(18)
Pd2 0.0438(2) 0.0437(2) 0.0367(2) 0.00598(16) 0.00257(15) 0.00509(17)
C37 0.117(6) 0.068(5) 0.113(6) -0.036(4) -0.029(5) 0.004(4)

loop_
_atom_type_symbol
_atom_type_description
_atom_type_scat_dispersion_real
_atom_type_scat_dispersion_imag
_atom_type_scat_source
C C 0.0033 0.0016 'International Tables Vol C Tables 4.2.6.8 and 6.1.1.4'
H H 0.0000 0.0000 'International Tables Vol C Tables 4.2.6.8 and 6.1.1.4'
N N 0.0061 0.0033 'International Tables Vol C Tables 4.2.6.8 and 6.1.1.4'
O O 0.0106 0.0060 'International Tables Vol C Tables 4.2.6.8 and 6.1.1.4'
Pd Pd -0.9988 1.0072 'International Tables Vol C Tables 4.2.6.8 and 6.1.1.4'
Cl Cl 0.1484 0.1585 'International Tables Vol C Tables 4.2.6.8 and 6.1.1.4'

loop_
_geom_angle_atom_site_label_1
_geom_angle_atom_site_label_2
_geom_angle_atom_site_label_3
_geom_angle
N3 C1 C2 101.8(4)
N3 C1 Pd1 114.1(3)
C2 C1 Pd1 143.7(4)
N1 C2 C1 106.0(5)
N1 C2 C3 123.5(4)
C1 C2 C3 130.4(5)
C4 C3 C8 118.6(5)
C4 C3 C2 119.3(5)
C8 C3 C2 122.2(5)
C3 C4 C5 120.0(6)
C3 C4 H4 120.0
C5 C4 H4 120.0
C6 C5 C4 120.6(6)
C6 C5 H5 119.7
C4 C5 H5 119.7
C7 C6 C5 119.6(6)
C7 C6 H6 120.2
C5 C6 H6 120.2
C6 C7 C8 120.9(6)
C6 C7 H7 119.5
C8 C7 H7 119.5
C7 C8 C3 120.2(5)
C7 C8 H8 119.9
C3 C8 H8 119.9
C10 C9 C14 124.7(5)
C10 C9 N3 124.4(5)
C14 C9 N3 110.9(5)
C9 C10 C11 117.2(6)
C9 C10 H10 121.4
C11 C10 H10 121.4
C12 C11 C10 121.2(6)
C12 C11 H11 119.4
C10 C11 H11 119.4
C11 C12 C13 120.1(6)
C11 C12 H12 119.9
C13 C12 H12 119.9
C14 C13 C12 120.8(5)
C14 C13 H13 119.6
C12 C13 H13 119.6
C13 C14 C9 116.0(5)
C13 C14 Pd1 127.5(4)
C9 C14 Pd1 116.1(4)
N1 C15 H15A 109.5
N1 C15 H15B 109.5
H15A C15 H15B 109.5
N1 C15 H15C 109.5
H15A C15 H15C 109.5
H15B C15 H15C 109.5
N6 C16 C17 102.3(4)
N6 C16 Pd2 113.2(3)
C17 C16 Pd2 143.9(4)
N4 C17 C16 106.4(4)
N4 C17 C18 123.7(5)
C16 C17 C18 129.9(5)
C19 C18 C23 119.6(5)
C19 C18 C17 117.8(5)
C23 C18 C17 122.6(5)
C20 C19 C18 120.2(5)
C20 C19 H19 119.9
C18 C19 H19 119.9
C21 C20 C19 121.1(6)
C21 C20 H20 119.4
C19 C20 H20 119.5
C22 C21 C20 118.7(6)
C22 C21 H21 120.6
C20 C21 H21 120.6
C21 C22 C23 121.3(6)
C21 C22 H22 119.3
C23 C22 H22 119.3
C22 C23 C18 119.0(6)
C22 C23 H23 120.5
C18 C23 H23 120.5
C29 C24 C25 125.0(5)
C29 C24 N6 111.2(4)
C25 C24 N6 123.7(5)
C26 C25 C24 116.2(6)
C26 C25 H25 121.9
C24 C25 H25 121.9
C25 C26 C27 121.6(5)
C25 C26 H26 119.2
C27 C26 H26 119.2
C26 C27 C28 120.4(6)
C26 C27 H27 119.8
C28 C27 H27 119.8
C27 C28 C29 120.4(6)
C27 C28 H28 119.8
C29 C28 H28 119.8
C24 C29 C28 116.4(4)
C24 C29 Pd2 116.0(4)
C28 C29 Pd2 127.2(4)
N4 C30 H30A 109.5
N4 C30 H30B 109.5
H30A C30 H30B 109.5
N4 C30 H30C 109.5
H30A C30 H30C 109.5
H30B C30 H30C 109.5
O1 C31 O2 128.0(5)
O1 C31 C32 116.2(5)
O2 C31 C32 115.8(5)
C31 C32 H32A 109.5
C31 C32 H32B 109.5
H32A C32 H32B 109.5
C31 C32 H32C 109.5
H32A C32 H32C 109.5
H32B C32 H32C 109.5
O3 C33 O4 126.6(5)
O3 C33 C34 117.9(5)
O4 C33 C34 115.5(5)
C33 C34 H34A 109.5
C33 C34 H34B 109.5
H34A C34 H34B 109.5
C33 C34 H34C 109.5
H34A C34 H34C 109.5
H34B C34 H34C 109.5
N2 N1 C2 113.9(4)
N2 N1 C15 117.6(4)
C2 N1 C15 128.5(5)
N3 N2 N1 101.9(4)
N2 N3 C1 116.4(4)
N2 N3 C9 126.0(4)
C1 N3 C9 117.6(4)
N5 N4 C17 113.2(4)
N5 N4 C30 117.2(5)
C17 N4 C30 129.6(5)
N6 N5 N4 102.4(4)
N5 N6 C16 115.6(4)
N5 N6 C24 126.8(4)
C16 N6 C24 117.6(4)
C31 O1 Pd1 123.6(3)
C31 O2 Pd2 123.0(3)
C33 O3 Pd1 124.7(3)
C33 O4 Pd2 123.5(3)
C1 Pd1 C14 80.8(2)
C1 Pd1 O1 174.81(17)
C14 Pd1 O1 94.28(18)
C1 Pd1 O3 96.58(17)
C14 Pd1 O3 176.10(17)
O1 Pd1 O3 88.44(14)
C1 Pd1 Pd2 101.01(12)
C14 Pd1 Pd2 97.76(13)
O1 Pd1 Pd2 81.14(11)
O3 Pd1 Pd2 79.88(9)
C16 Pd2 C29 80.93(19)
C16 Pd2 O4 175.17(15)
C29 Pd2 O4 94.26(18)
C16 Pd2 O2 96.95(16)
C29 Pd2 O2 175.60(17)
O4 Pd2 O2 87.88(13)
C16 Pd2 Pd1 99.05(12)
C29 Pd2 Pd1 96.08(13)
O4 Pd2 Pd1 81.87(10)
O2 Pd2 Pd1 80.39(9)
Cl3 C37 Cl2 112.0(4)
Cl3 C37 H37A 109.2
Cl2 C37 H37A 109.2
Cl3 C37 H37B 109.2
Cl2 C37 H37B 109.2
H37A C37 H37B 107.9

loop_
_geom_bond_atom_site_label_1
_geom_bond_atom_site_label_2
_geom_bond_distance
C1 N3 1.376(6)
C1 C2 1.386(6)
C1 Pd1 1.957(5)
C2 N1 1.370(6)
C2 C3 1.466(7)
C3 C4 1.382(7)
C3 C8 1.398(7)
C4 C5 1.383(8)
C4 H4 0.9300
C5 C6 1.369(8)
C5 H5 0.9300
C6 C7 1.362(8)
C6 H6 0.9300
C7 C8 1.369(8)
C7 H7 0.9300
C8 H8 0.9300
C9 C10 1.377(7)
C9 C14 1.392(7)
C9 N3 1.422(6)
C10 C11 1.377(7)
C10 H10 0.9300
C11 C12 1.375(8)
C11 H11 0.9300
C12 C13 1.398(8)
C12 H12 0.9300
C13 C14 1.391(6)
C13 H13 0.9300
C14 Pd1 1.988(5)
C15 N1 1.459(6)
C15 H15A 0.9600
C15 H15B 0.9600
C15 H15C 0.9600
C16 N6 1.376(6)
C16 C17 1.387(6)
C16 Pd2 1.960(5)
C17 N4 1.365(6)
C17 C18 1.483(7)
C18 C19 1.382(7)
C18 C23 1.388(7)
C19 C20 1.376(7)
C19 H19 0.9300
C20 C21 1.369(9)
C20 H20 0.9300
C21 C22 1.381(9)
C21 H21 0.9300
C22 C23 1.386(8)
C22 H22 0.9300
C23 H23 0.9300
C24 C29 1.374(7)
C24 C25 1.397(6)
C24 N6 1.422(6)
C25 C26 1.373(8)
C25 H25 0.9300
C26 C27 1.374(8)
C26 H26 0.9300
C27 C28 1.393(7)
C27 H27 0.9300
C28 C29 1.397(6)
C28 H28 0.9300
C29 Pd2 1.982(4)
C30 N4 1.476(6)
C30 H30A 0.9600
C30 H30B 0.9600
C30 H30C 0.9600
C31 O1 1.246(6)
C31 O2 1.252(6)
C31 C32 1.528(7)
C32 H32A 0.9600
C32 H32B 0.9600
C32 H32C 0.9600
C33 O3 1.250(6)
C33 O4 1.264(6)
C33 C34 1.510(7)
C34 H34A 0.9600
C34 H34B 0.9600
C34 H34C 0.9600
N1 N2 1.316(6)
N2 N3 1.317(5)
N4 N5 1.329(6)
N5 N6 1.323(6)
O1 Pd1 2.089(3)
O2 Pd2 2.123(3)
O3 Pd1 2.124(4)
O4 Pd2 2.085(3)
Cl3 C37 1.727(7)
Cl2 C37 1.735(7)
Pd1 Pd2 2.8705(5)
C37 H37A 0.9700
C37 H37B 0.9700

loop_
_geom_torsion_atom_site_label_1
_geom_torsion_atom_site_label_2
_geom_torsion_atom_site_label_3
_geom_torsion_atom_site_label_4
_geom_torsion
N3 C1 C2 N1 0.9(4)
Pd1 C1 C2 N1 -170.3(4)
N3 C1 C2 C3 -175.5(4)
Pd1 C1 C2 C3 13.3(9)
N1 C2 C3 C4 -124.3(5)
C1 C2 C3 C4 51.6(7)
N1 C2 C3 C8 56.7(7)
C1 C2 C3 C8 -127.4(6)
C8 C3 C4 C5 -1.9(8)
C2 C3 C4 C5 179.0(5)
C3 C4 C5 C6 0.3(9)
C4 C5 C6 C7 1.2(10)
C5 C6 C7 C8 -1.0(10)
C6 C7 C8 C3 -0.6(9)
C4 C3 C8 C7 2.1(8)
C2 C3 C8 C7 -178.9(5)
C14 C9 C10 C11 0.9(8)
N3 C9 C10 C11 -179.6(4)
C9 C10 C11 C12 -0.9(8)
C10 C11 C12 C13 1.1(9)
C11 C12 C13 C14 -1.3(8)
C12 C13 C14 C9 1.2(7)
C12 C13 C14 Pd1 173.6(4)
C10 C9 C14 C13 -1.0(7)
N3 C9 C14 C13 179.4(4)
C10 C9 C14 Pd1 -174.3(4)
N3 C9 C14 Pd1 6.1(5)
N6 C16 C17 N4 1.0(5)
Pd2 C16 C17 N4 -168.7(4)
N6 C16 C17 C18 -177.8(4)
Pd2 C16 C17 C18 12.4(9)
N4 C17 C18 C19 -133.3(5)
C16 C17 C18 C19 45.3(7)
N4 C17 C18 C23 45.5(7)
C16 C17 C18 C23 -135.8(6)
C23 C18 C19 C20 -1.2(8)
C17 C18 C19 C20 177.7(5)
C18 C19 C20 C21 -0.6(9)
C19 C20 C21 C22 1.3(10)
C20 C21 C22 C23 -0.3(11)
C21 C22 C23 C18 -1.5(10)
C19 C18 C23 C22 2.2(9)
C17 C18 C23 C22 -176.6(5)
C29 C24 C25 C26 -1.0(8)
N6 C24 C25 C26 180.0(4)
C24 C25 C26 C27 0.0(8)
C25 C26 C27 C28 0.3(9)
C26 C27 C28 C29 0.3(8)
C25 C24 C29 C28 1.5(7)
N6 C24 C29 C28 -179.3(4)
C25 C24 C29 Pd2 -171.8(4)
N6 C24 C29 Pd2 7.3(5)
C27 C28 C29 C24 -1.2(7)
C27 C28 C29 Pd2 171.3(4)
C1 C2 N1 N2 -0.3(5)
C3 C2 N1 N2 176.4(4)
C1 C2 N1 C15 178.9(4)
C3 C2 N1 C15 -4.4(7)
C2 N1 N2 N3 -0.5(5)
C15 N1 N2 N3 -179.8(4)
N1 N2 N3 C1 1.2(5)
N1 N2 N3 C9 179.4(4)
C2 C1 N3 N2 -1.4(5)
Pd1 C1 N3 N2 172.9(3)
C2 C1 N3 C9 -179.7(4)
Pd1 C1 N3 C9 -5.4(5)
C10 C9 N3 N2 1.8(7)
C14 C9 N3 N2 -178.6(4)
C10 C9 N3 C1 -180.0(5)
C14 C9 N3 C1 -0.4(6)
C16 C17 N4 N5 -1.2(5)
C18 C17 N4 N5 177.7(4)
C16 C17 N4 C30 -178.6(5)
C18 C17 N4 C30 0.3(8)
C17 N4 N5 N6 0.8(5)
C30 N4 N5 N6 178.6(4)
N4 N5 N6 C16 -0.1(5)
N4 N5 N6 C24 179.7(4)
C17 C16 N6 N5 -0.6(5)
Pd2 C16 N6 N5 172.8(3)
C17 C16 N6 C24 179.6(4)
Pd2 C16 N6 C24 -7.0(5)
C29 C24 N6 N5 -180.0(4)
C25 C24 N6 N5 -0.8(7)
C29 C24 N6 C16 -0.2(6)
C25 C24 N6 C16 179.0(4)
O2 C31 O1 Pd1 12.0(8)
C32 C31 O1 Pd1 -167.8(4)
O1 C31 O2 Pd2 7.7(8)
C32 C31 O2 Pd2 -172.4(4)
O4 C33 O3 Pd1 6.7(7)
C34 C33 O3 Pd1 -172.1(4)
O3 C33 O4 Pd2 12.0(7)
C34 C33 O4 Pd2 -169.2(4)
N3 C1 Pd1 C14 6.7(3)
C2 C1 Pd1 C14 177.2(6)
N3 C1 Pd1 O1 24(2)
C2 C1 Pd1 O1 -165.0(16)
N3 C1 Pd1 O3 -170.4(3)
C2 C1 Pd1 O3 0.1(6)
N3 C1 Pd1 Pd2 -89.5(3)
C2 C1 Pd1 Pd2 81.0(5)
C13 C14 Pd1 C1 -179.6(4)
C9 C14 Pd1 C1 -7.2(3)
C13 C14 Pd1 O1 1.9(4)
C9 C14 Pd1 O1 174.4(3)
C13 C14 Pd1 O3 -132(2)
C9 C14 Pd1 O3 40(3)
C13 C14 Pd1 Pd2 -79.7(4)
C9 C14 Pd1 Pd2 92.8(3)
C31 O1 Pd1 C1 -132.4(18)
C31 O1 Pd1 C14 -114.8(4)
C31 O1 Pd1 O3 62.4(4)
C31 O1 Pd1 Pd2 -17.6(4)
C33 O3 Pd1 C1 85.6(4)
C33 O3 Pd1 C14 39(3)
C33 O3 Pd1 O1 -95.7(4)
C33 O3 Pd1 Pd2 -14.4(4)
N6 C16 Pd2 C29 8.3(3)
C17 C16 Pd2 C29 177.4(6)
N6 C16 Pd2 O4 14(2)
C17 C16 Pd2 O4 -176.7(15)
N6 C16 Pd2 O2 -167.8(3)
C17 C16 Pd2 O2 1.3(6)
N6 C16 Pd2 Pd1 -86.5(3)
C17 C16 Pd2 Pd1 82.6(6)
C24 C29 Pd2 C16 -8.9(4)
C28 C29 Pd2 C16 178.6(4)
C24 C29 Pd2 O4 171.6(4)
C28 C29 Pd2 O4 -0.9(4)
C24 C29 Pd2 O2 53(2)
C28 C29 Pd2 O2 -120(2)
C24 C29 Pd2 Pd1 89.4(3)
C28 C29 Pd2 Pd1 -83.1(4)
C33 O4 Pd2 C16 -118.3(17)
C33 O4 Pd2 C29 -112.4(4)
C33 O4 Pd2 O2 63.7(4)
C33 O4 Pd2 Pd1 -16.9(3)
C31 O2 Pd2 C16 82.6(4)
C31 O2 Pd2 C29 22(2)
C31 O2 Pd2 O4 -97.6(4)
C31 O2 Pd2 Pd1 -15.5(4)
C1 Pd1 Pd2 C16 92.65(19)
C14 Pd1 Pd2 C16 10.60(19)
O1 Pd1 Pd2 C16 -82.55(16)
O3 Pd1 Pd2 C16 -172.54(15)
C1 Pd1 Pd2 C29 10.9(2)
C14 Pd1 Pd2 C29 -71.1(2)
O1 Pd1 Pd2 C29 -164.30(18)
O3 Pd1 Pd2 C29 105.71(18)
C1 Pd1 Pd2 O4 -82.56(17)
C14 Pd1 Pd2 O4 -164.60(17)
O1 Pd1 Pd2 O4 102.25(14)
O3 Pd1 Pd2 O4 12.25(13)
C1 Pd1 Pd2 O2 -171.77(17)
C14 Pd1 Pd2 O2 106.19(17)
O1 Pd1 Pd2 O2 13.04(14)
O3 Pd1 Pd2 O2 -76.96(13)
